data_2226434
loop_
_publ_author_name
'Hou, Xu-Feng'
'Li, Gong-Chun'
'Lai, Peng-Yang'

_publ_section_title
;
 2-Amino-4,6-dimethylpyrimidin-1-ium
 1-oxo-2,6,7-trioxa-1\l^5^-phosphabicyclo[2.2.2]octane-4-carboxylate
;
_journal_coeditor_code FJ2308
_journal_issue 7
_journal_name_full 'Acta Crystallographica Section E'
_journal_page_first o1528
_journal_paper_doi 10.1107/S1600536810019896
_journal_volume 66
_journal_year 2010
_chemical_formula_iupac 'C6 H10 N3 +, C5 H6 O6 P -'
_chemical_formula_moiety 'C6 H10 N3 +, C5 H6 O6 P -'
_chemical_formula_sum 'C11 H16 N3 O6 P'
_chemical_formula_weight 317.24
_chemical_name_systematic
;
2-Amino-4,6-dimethylpyrimidin-1-ium
1-oxo-2,6,7-trioxa-1\l^5^-phosphabicyclo[2.2.2]octane-4-carboxylate
;
_space_group_IT_number 14
_symmetry_cell_setting monoclinic
_symmetry_space_group_name_Hall '-P 2ybc'
_symmetry_space_group_name_H-M 'P 1 21/c 1'
_atom_sites_solution_hydrogens geom
_atom_sites_solution_primary direct
_atom_sites_solution_secondary difmap
_cell_angle_alpha 90.00
_cell_angle_beta 99.611(5)
_cell_angle_gamma 90.00
_cell_formula_units_Z 4
_cell_length_a 9.5080(13)
_cell_length_b 6.1870(8)
_cell_length_c 23.974(2)
_cell_measurement_reflns_used 5985
_cell_measurement_temperature 113(2)
_cell_measurement_theta_max 36.30
_cell_measurement_theta_min 2.20
_cell_volume 1390.5(3)
_computing_cell_refinement 'CrystalClear-SM Expert (Rigaku/MSC, 2009)'
_computing_data_collection 'CrystalClear-SM Expert (Rigaku/MSC, 2009)'
_computing_data_reduction 'CrystalClear-SM Expert (Rigaku/MSC, 2009)'
_computing_molecular_graphics 'CrystalStructure (Rigaku/MSC, 2009)'
_computing_publication_material 'CrystalStructure (Rigaku/MSC, 2009)'
_computing_structure_refinement 'SHELXL97 (Sheldrick, 2008)'
_computing_structure_solution 'SHELXS97 (Sheldrick, 2008)'
_diffrn_ambient_temperature 113(2)
_diffrn_detector_area_resol_mean 14.222
_diffrn_measured_fraction_theta_full 0.999
_diffrn_measured_fraction_theta_max 0.960
_diffrn_measurement_device_type 'Rigaku Saturn724 CCD'
_diffrn_measurement_method \w
_diffrn_radiation_monochromator multilayer
_diffrn_radiation_source 'rotating anode'
_diffrn_radiation_type MoK\a
_diffrn_radiation_wavelength 0.71075
_diffrn_reflns_av_R_equivalents 0.0353
_diffrn_reflns_av_sigmaI/netI 0.0390
_diffrn_reflns_limit_h_max 14
_diffrn_reflns_limit_h_min -15
_diffrn_reflns_limit_k_max 10
_diffrn_reflns_limit_k_min -10
_diffrn_reflns_limit_l_max 39
_diffrn_reflns_limit_l_min -36
_diffrn_reflns_number 23989
_diffrn_reflns_theta_full 25.00
_diffrn_reflns_theta_max 36.48
_diffrn_reflns_theta_min 1.72
_diffrn_standards_decay_% 0
_diffrn_standards_interval_count 0
_diffrn_standards_interval_time 0
_diffrn_standards_number 0
_exptl_absorpt_coefficient_mu 0.230
_exptl_absorpt_correction_T_max 0.9685
_exptl_absorpt_correction_T_min 0.9468
_exptl_absorpt_correction_type multi-scan
_exptl_absorpt_process_details '(CrystalClear; Rigaku/MSC, 2009)'
_exptl_crystal_colour colorless
_exptl_crystal_density_diffrn 1.515
_exptl_crystal_density_method 'not measured'
_exptl_crystal_description prism
_exptl_crystal_F_000 664
_exptl_crystal_size_max 0.24
_exptl_crystal_size_mid 0.22
_exptl_crystal_size_min 0.14
_refine_diff_density_max 0.539
_refine_diff_density_min -0.383
_refine_ls_extinction_method none
_refine_ls_goodness_of_fit_ref 1.006
_refine_ls_hydrogen_treatment mixed
_refine_ls_matrix_type full
_refine_ls_number_parameters 204
_refine_ls_number_reflns 6532
_refine_ls_number_restraints 0
_refine_ls_restrained_S_all 1.006
_refine_ls_R_factor_all 0.0543
_refine_ls_R_factor_gt 0.0386
_refine_ls_shift/su_max 0.001
_refine_ls_shift/su_mean 0.000
_refine_ls_structure_factor_coef Fsqd
_refine_ls_weighting_details 'calc w=1/[\s^2^(Fo^2^)+(0.0615P)^2^+0.0000P] where P=(Fo^2^+2Fc^2^)/3'
_refine_ls_weighting_scheme calc
_refine_ls_wR_factor_gt 0.0988
_refine_ls_wR_factor_ref 0.1073
_reflns_number_gt 4883
_reflns_number_total 6532
_reflns_threshold_expression I>2sigma(I)
_cod_data_source_file fj2308.cif
_cod_data_source_block I
_cod_original_sg_symbol_H-M 'P 21/c'
_cod_database_code 2226434
_cod_database_fobs_code 2226434

loop_
_symmetry_equiv_pos_as_xyz
'x, y, z'
'-x, y+1/2, -z+1/2'
'-x, -y, -z'
'x, -y-1/2, z-1/2'

loop_
_atom_site_type_symbol
_atom_site_label
_atom_site_fract_x
_atom_site_fract_y
_atom_site_fract_z
_atom_site_U_iso_or_equiv
_atom_site_adp_type
_atom_site_calc_flag
_atom_site_refinement_flags
_atom_site_occupancy
_atom_site_disorder_assembly
_atom_site_disorder_group
P P1 0.14090(2) 0.74372(4) 0.157866(9) 0.01584(6) Uani d . 1 . .
O O1 0.32415(8) 0.33013(12) 0.32735(3) 0.02813(17) Uani d . 1 . .
O O2 0.46621(8) 0.62093(12) 0.33500(3) 0.02544(16) Uani d . 1 . .
O O3 0.29862(7) 0.67033(12) 0.15596(3) 0.02097(14) Uani d . 1 . .
O O4 0.15812(7) 0.91396(11) 0.20765(3) 0.02023(13) Uani d . 1 . .
O O5 0.06923(7) 0.54214(12) 0.18168(3) 0.02421(15) Uani d . 1 . .
O O6 0.06557(8) 0.82445(13) 0.10419(3) 0.02619(16) Uani d . 1 . .
N N1 0.45629(9) 0.17785(15) 0.43177(4) 0.02312(17) Uani d . 1 . .
N N2 0.61028(8) 0.46847(12) 0.43466(3) 0.01702(14) Uani d . 1 . .
N N3 0.63811(8) 0.21010(14) 0.50821(3) 0.01949(15) Uani d . 1 . .
C C1 0.36366(9) 0.50774(14) 0.31115(4) 0.01674(15) Uani d . 1 . .
C C2 0.27993(8) 0.59650(13) 0.25498(3) 0.01332(14) Uani d . 1 . .
C C3 0.37600(9) 0.58891(16) 0.20974(4) 0.01990(17) Uani d . 1 . .
H H3A 0.4621 0.6782 0.2219 0.024 Uiso calc R 1 . .
H H3B 0.4070 0.4383 0.2049 0.024 Uiso calc R 1 . .
C C4 0.23414(10) 0.83103(15) 0.26188(4) 0.02018(17) Uani d . 1 . .
H H4A 0.1711 0.8386 0.2908 0.024 Uiso calc R 1 . .
H H4B 0.3193 0.9214 0.2749 0.024 Uiso calc R 1 . .
C C5 0.14789(10) 0.45860(16) 0.23533(4) 0.02254(19) Uani d . 1 . .
H H5A 0.1769 0.3072 0.2302 0.027 Uiso calc R 1 . .
H H5B 0.0854 0.4605 0.2645 0.027 Uiso calc R 1 . .
C C6 0.56840(9) 0.28450(15) 0.45830(4) 0.01698(15) Uani d . 1 . .
C C7 0.72567(10) 0.58213(15) 0.45997(4) 0.01896(16) Uani d . 1 . .
C C8 0.79892(10) 0.51036(16) 0.51086(4) 0.02109(17) Uani d . 1 . .
H H8 0.8792 0.5871 0.5300 0.025 Uiso calc R 1 . .
C C9 0.75166(10) 0.32090(16) 0.53356(4) 0.01951(17) Uani d . 1 . .
C C10 0.76334(12) 0.77807(16) 0.42947(5) 0.0264(2) Uani d . 1 . .
H H10A 0.8040 0.7342 0.3962 0.032 Uiso calc R 1 . .
H H10B 0.8334 0.8642 0.4547 0.032 Uiso calc R 1 . .
H H10C 0.6774 0.8647 0.4173 0.032 Uiso calc R 1 . .
C C11 0.82793(13) 0.22887(19) 0.58813(4) 0.0295(2) Uani d . 1 . .
H H11A 0.7581 0.1869 0.6120 0.035 Uiso calc R 1 . .
H H11B 0.8927 0.3379 0.6079 0.035 Uiso calc R 1 . .
H H11C 0.8828 0.1016 0.5803 0.035 Uiso calc R 1 . .
H H1 0.4144(16) 0.231(2) 0.3998(7) 0.033(4) Uiso d . 1 . .
H H2 0.4287(15) 0.065(2) 0.4512(6) 0.039(4) Uiso d . 1 . .
H H3 0.5623(16) 0.511(3) 0.3965(6) 0.052(4) Uiso d . 1 . .

loop_
_atom_site_aniso_label
_atom_site_aniso_U_11
_atom_site_aniso_U_22
_atom_site_aniso_U_33
_atom_site_aniso_U_12
_atom_site_aniso_U_13
_atom_site_aniso_U_23
P1 0.01665(11) 0.01722(10) 0.01235(10) 0.00168(8) -0.00133(7) 0.00215(7)
O1 0.0314(4) 0.0245(3) 0.0237(3) -0.0074(3) -0.0093(3) 0.0116(3)
O2 0.0232(3) 0.0255(3) 0.0229(3) -0.0060(3) -0.0101(3) 0.0070(3)
O3 0.0215(3) 0.0277(3) 0.0142(3) 0.0069(3) 0.0043(2) 0.0034(2)
O4 0.0265(3) 0.0171(3) 0.0155(3) 0.0085(2) -0.0013(2) 0.0013(2)
O5 0.0211(3) 0.0261(3) 0.0213(3) -0.0082(3) -0.0087(2) 0.0080(3)
O6 0.0282(4) 0.0310(4) 0.0167(3) 0.0031(3) -0.0042(3) 0.0060(3)
N1 0.0190(4) 0.0305(4) 0.0177(4) -0.0039(3) -0.0029(3) 0.0094(3)
N2 0.0183(3) 0.0190(3) 0.0127(3) 0.0026(3) -0.0005(2) 0.0021(2)
N3 0.0171(3) 0.0277(4) 0.0127(3) 0.0015(3) -0.0002(3) 0.0054(3)
C1 0.0161(4) 0.0180(4) 0.0149(4) 0.0020(3) -0.0012(3) 0.0028(3)
C2 0.0126(3) 0.0130(3) 0.0134(3) 0.0002(3) -0.0007(3) 0.0011(3)
C3 0.0157(4) 0.0266(4) 0.0171(4) 0.0057(3) 0.0018(3) 0.0032(3)
C4 0.0240(4) 0.0190(4) 0.0151(4) 0.0073(3) -0.0040(3) -0.0018(3)
C5 0.0200(4) 0.0239(4) 0.0203(4) -0.0077(3) -0.0065(3) 0.0090(3)
C6 0.0151(4) 0.0231(4) 0.0125(3) 0.0028(3) 0.0016(3) 0.0034(3)
C7 0.0219(4) 0.0185(4) 0.0157(4) 0.0021(3) 0.0009(3) -0.0016(3)
C8 0.0231(4) 0.0231(4) 0.0154(4) 0.0002(3) -0.0018(3) -0.0015(3)
C9 0.0187(4) 0.0273(4) 0.0116(3) 0.0031(3) -0.0002(3) 0.0010(3)
C10 0.0334(5) 0.0182(4) 0.0247(5) -0.0026(4) -0.0033(4) 0.0018(3)
C11 0.0280(5) 0.0417(6) 0.0151(4) -0.0023(4) -0.0070(4) 0.0075(4)

loop_
_atom_type_symbol
_atom_type_description
_atom_type_scat_dispersion_real
_atom_type_scat_dispersion_imag
_atom_type_scat_source
C C 0.0033 0.0016 'International Tables Vol C Tables 4.2.6.8 and 6.1.1.4'
H H 0.0000 0.0000 'International Tables Vol C Tables 4.2.6.8 and 6.1.1.4'
N N 0.0061 0.0033 'International Tables Vol C Tables 4.2.6.8 and 6.1.1.4'
O O 0.0106 0.0060 'International Tables Vol C Tables 4.2.6.8 and 6.1.1.4'
P P 0.1023 0.0942 'International Tables Vol C Tables 4.2.6.8 and 6.1.1.4'

loop_
_geom_angle_atom_site_label_1
_geom_angle_atom_site_label_2
_geom_angle_atom_site_label_3
_geom_angle_site_symmetry_1
_geom_angle_site_symmetry_3
_geom_angle
_geom_angle_publ_flag
O6 P1 O5 . . 114.50(4) ?
O6 P1 O3 . . 113.86(4) ?
O5 P1 O3 . . 104.73(4) ?
O6 P1 O4 . . 114.43(4) ?
O5 P1 O4 . . 104.52(4) ?
O3 P1 O4 . . 103.59(4) ?
C3 O3 P1 . . 114.52(5) ?
C4 O4 P1 . . 114.14(5) ?
C5 O5 P1 . . 114.11(5) ?
C6 N1 H1 . . 116.8(10) ?
C6 N1 H2 . . 114.7(9) ?
H1 N1 H2 . . 128.2(13) ?
C7 N2 C6 . . 121.20(7) ?
C7 N2 H3 . . 119.3(10) ?
C6 N2 H3 . . 119.1(10) ?
C9 N3 C6 . . 117.95(8) ?
O1 C1 O2 . . 126.96(8) ?
O1 C1 C2 . . 116.56(7) ?
O2 C1 C2 . . 116.46(7) ?
C5 C2 C3 . . 108.75(7) ?
C5 C2 C4 . . 109.20(7) ?
C3 C2 C4 . . 108.63(7) ?
C5 C2 C1 . . 110.36(7) ?
C3 C2 C1 . . 108.95(7) ?
C4 C2 C1 . . 110.90(7) ?
O3 C3 C2 . . 110.00(7) ?
O3 C3 H3A . . 109.7 ?
C2 C3 H3A . . 109.7 ?
O3 C3 H3B . . 109.7 ?
C2 C3 H3B . . 109.7 ?
H3A C3 H3B . . 108.2 ?
O4 C4 C2 . . 109.99(7) ?
O4 C4 H4A . . 109.7 ?
C2 C4 H4A . . 109.7 ?
O4 C4 H4B . . 109.7 ?
C2 C4 H4B . . 109.7 ?
H4A C4 H4B . . 108.2 ?
O5 C5 C2 . . 110.24(7) ?
O5 C5 H5A . . 109.6 ?
C2 C5 H5A . . 109.6 ?
O5 C5 H5B . . 109.6 ?
C2 C5 H5B . . 109.6 ?
H5A C5 H5B . . 108.1 ?
N1 C6 N3 . . 119.58(8) ?
N1 C6 N2 . . 119.05(8) ?
N3 C6 N2 . . 121.37(8) ?
N2 C7 C8 . . 118.78(8) ?
N2 C7 C10 . . 116.39(8) ?
C8 C7 C10 . . 124.83(9) ?
C7 C8 C9 . . 117.94(8) ?
C7 C8 H8 . . 121.0 ?
C9 C8 H8 . . 121.0 ?
N3 C9 C8 . . 122.75(8) ?
N3 C9 C11 . . 116.02(9) ?
C8 C9 C11 . . 121.23(9) ?
C7 C10 H10A . . 109.5 ?
C7 C10 H10B . . 109.5 ?
H10A C10 H10B . . 109.5 ?
C7 C10 H10C . . 109.5 ?
H10A C10 H10C . . 109.5 ?
H10B C10 H10C . . 109.5 ?
C9 C11 H11A . . 109.5 ?
C9 C11 H11B . . 109.5 ?
H11A C11 H11B . . 109.5 ?
C9 C11 H11C . . 109.5 ?
H11A C11 H11C . . 109.5 ?
H11B C11 H11C . . 109.5 ?

loop_
_geom_bond_atom_site_label_1
_geom_bond_atom_site_label_2
_geom_bond_site_symmetry_2
_geom_bond_distance
_geom_bond_publ_flag
P1 O6 . 1.4529(7) ?
P1 O5 . 1.5734(7) ?
P1 O3 . 1.5748(7) ?
P1 O4 . 1.5798(7) ?
O1 C1 . 1.2443(11) ?
O2 C1 . 1.2578(11) ?
O3 C3 . 1.4631(11) ?
O4 C4 . 1.4703(10) ?
O5 C5 . 1.4694(11) ?
N1 C6 . 1.3227(12) ?
N1 H1 . 0.866(15) ?
N1 H2 . 0.900(14) ?
N2 C7 . 1.3580(12) ?
N2 C6 . 1.3603(12) ?
N2 H3 . 0.988(15) ?
N3 C9 . 1.3363(12) ?
N3 C6 . 1.3484(11) ?
C1 C2 . 1.5460(11) ?
C2 C5 . 1.5260(12) ?
C2 C3 . 1.5310(12) ?
C2 C4 . 1.5318(12) ?
C3 H3A . 0.9900 ?
C3 H3B . 0.9900 ?
C4 H4A . 0.9900 ?
C4 H4B . 0.9900 ?
C5 H5A . 0.9900 ?
C5 H5B . 0.9900 ?
C7 C8 . 1.3737(12) ?
C7 C10 . 1.4901(14) ?
C8 C9 . 1.3977(14) ?
C8 H8 . 0.9500 ?
C9 C11 . 1.4983(13) ?
C10 H10A . 0.9800 ?
C10 H10B . 0.9800 ?
C10 H10C . 0.9800 ?
C11 H11A . 0.9800 ?
C11 H11B . 0.9800 ?
C11 H11C . 0.9800 ?

loop_
_geom_hbond_atom_site_label_D
_geom_hbond_atom_site_label_H
_geom_hbond_atom_site_label_A
_geom_hbond_site_symmetry_A
_geom_hbond_distance_DH
_geom_hbond_distance_HA
_geom_hbond_distance_DA
_geom_hbond_angle_DHA
N1 H1 O1 . 0.866(15) 1.907(15) 2.7719(11) 176.4(14)
N1 H2 N3 3_656 0.900(14) 2.113(15) 3.0114(12) 176.3(12)
N2 H3 O2 . 0.988(15) 1.738(16) 2.7170(10) 170.4(15)

loop_
_geom_torsion_atom_site_label_1
_geom_torsion_atom_site_label_2
_geom_torsion_atom_site_label_3
_geom_torsion_atom_site_label_4
_geom_torsion_site_symmetry_1
_geom_torsion_site_symmetry_2
_geom_torsion_site_symmetry_3
_geom_torsion_site_symmetry_4
_geom_torsion
_geom_torsion_publ_flag
O6 P1 O3 C3 . . . . 179.91(6) ?
O5 P1 O3 C3 . . . . -54.29(7) ?
O4 P1 O3 C3 . . . . 55.00(7) ?
O6 P1 O4 C4 . . . . 179.86(6) ?
O5 P1 O4 C4 . . . . 53.84(7) ?
O3 P1 O4 C4 . . . . -55.60(7) ?
O6 P1 O5 C5 . . . . 178.68(7) ?
O3 P1 O5 C5 . . . . 53.28(8) ?
O4 P1 O5 C5 . . . . -55.34(8) ?
O1 C1 C2 C5 . . . . 8.87(11) ?
O2 C1 C2 C5 . . . . -172.46(9) ?
O1 C1 C2 C3 . . . . -110.46(9) ?
O2 C1 C2 C3 . . . . 68.20(10) ?
O1 C1 C2 C4 . . . . 130.02(9) ?
O2 C1 C2 C4 . . . . -51.31(11) ?
P1 O3 C3 C2 . . . . 0.12(9) ?
C5 C2 C3 O3 . . . . 59.14(9) ?
C4 C2 C3 O3 . . . . -59.61(9) ?
C1 C2 C3 O3 . . . . 179.47(7) ?
P1 O4 C4 C2 . . . . 1.10(9) ?
C5 C2 C4 O4 . . . . -59.68(9) ?
C3 C2 C4 O4 . . . . 58.79(9) ?
C1 C2 C4 O4 . . . . 178.50(7) ?
P1 O5 C5 C2 . . . . 1.39(11) ?
C3 C2 C5 O5 . . . . -60.03(10) ?
C4 C2 C5 O5 . . . . 58.35(10) ?
C1 C2 C5 O5 . . . . -179.49(7) ?
C9 N3 C6 N1 . . . . 179.42(9) ?
C9 N3 C6 N2 . . . . -1.06(13) ?
C7 N2 C6 N1 . . . . -179.24(9) ?
C7 N2 C6 N3 . . . . 1.24(13) ?
C6 N2 C7 C8 . . . . -1.19(13) ?
C6 N2 C7 C10 . . . . 178.60(8) ?
N2 C7 C8 C9 . . . . 0.99(13) ?
C10 C7 C8 C9 . . . . -178.78(9) ?
C6 N3 C9 C8 . . . . 0.90(14) ?
C6 N3 C9 C11 . . . . -178.44(9) ?
C7 C8 C9 N3 . . . . -0.89(14) ?
C7 C8 C9 C11 . . . . 178.42(9) ?
